data_4104170
loop_
_publ_author_name
'Edwin Otten'
'Aurora A. Batinas'
'Auke Meetsma'
'Bart Hessen'

_publ_contact_author_address
;
 Crystal Structure Center, Chemical Physics,
  Zernike Institute for Advanced Materials,
  University of Groningen,
  Nijenborgh 4,
  NL-9747 AG Groningen, The Netherlands.  Crystal Structure Center,
;
_publ_contact_author_email A.Meetsma@rug.nl
_publ_contact_author_fax '+31 50 3634441'
_publ_contact_author_name
;
   Drs. A. Meetsma
;
_publ_contact_author_phone '+31 50 3634368'
_publ_section_title
;
 Versatile Coordination of Cyclopentadienyl-Arene Ligands and Its Role in
 Titanium-Catalyzed Ethylene Trimerization
;
_journal_name_full 'Journal of the American Chemical Society'
_journal_page_first 5298
_journal_page_last 5312
_journal_paper_doi 10.1021/ja810089f
_journal_volume 131
_journal_year 2009
_chemical_compound_source 'see text'
_chemical_formula_moiety 'C21 H33 Si Ti, C24 B F20'
_chemical_formula_sum 'C45 H33 B F20 Si Ti'
_chemical_formula_weight 1040.49
_chemical_name_systematic ?
_space_group_IT_number 2
_symmetry_cell_setting triclinic
_symmetry_Int_Tables_number 2
_symmetry_space_group_name_Hall '-P 1'
_symmetry_space_group_name_H-M 'P -1'
_atom_sites_solution_hydrogens difmap
_atom_sites_solution_primary heavy
_atom_sites_solution_secondary direct
_audit_creation_date '2006-02-14  10:43:55'
_audit_creation_method
;
 PLATON <TABLE ACC> option    (version :: 300106)
 SHELXL97-2 & Manual Editing
;
_cell_angle_alpha 102.781(1)
_cell_angle_beta 90.754(2)
_cell_angle_gamma 96.832(2)
_cell_formula_units_Z 2
_cell_length_a 9.6470(8)
_cell_length_b 12.960(1)
_cell_length_c 17.683(2)
_cell_measurement_reflns_used 4369
_cell_measurement_temperature 100(1)
_cell_measurement_theta_max 27.54
_cell_measurement_theta_min 2.36
_cell_volume 2139.0(3)
_computing_cell_refinement 'SAINTPLUS, Version 6.02A, (Bruker, 2000)'
_computing_data_collection 'SMART, Version 5.624, (Bruker, 2001)'
_computing_data_reduction 'XPREP, Version 5.1/NT, (Bruker, 2000)'
_computing_molecular_graphics
;
 PLUTO (Meetsma, 2005)
 PLATON (Spek, 2003)
;
_computing_publication_material 'PLATON (Spek, 2003)'
_computing_structure_refinement 'SHELXL-97 (Sheldrick, 1997)'
_computing_structure_solution
;
 DIRDIF-99 (Beurskens et al., 1999)
;
_diffrn_ambient_temperature 100(1)
_diffrn_detector_area_resol_mean 66.05
_diffrn_measured_fraction_theta_full 0.984
_diffrn_measured_fraction_theta_max 0.980
_diffrn_measurement_device_type
;
  Bruker Smart Apex; CCD area detector
;
_diffrn_measurement_method '\f and \w scans'
_diffrn_radiation_detector
;
  CCD area-detector
;
_diffrn_radiation_monochromator 'parallel mounted graphite'
_diffrn_radiation_source 'fine focus sealed Siemens Mo tube '
_diffrn_radiation_type MoK\a
_diffrn_radiation_wavelength 0.71073
_diffrn_reflns_av_R_equivalents 0.0513
_diffrn_reflns_av_sigmaI/netI 0.0911
_diffrn_reflns_limit_h_max 11
_diffrn_reflns_limit_h_min -11
_diffrn_reflns_limit_k_max 15
_diffrn_reflns_limit_k_min -15
_diffrn_reflns_limit_l_max 20
_diffrn_reflns_limit_l_min -21
_diffrn_reflns_number 16765
_diffrn_reflns_reduction_process
;
 Intensity data were corrected for Lorentz and polarization
  effects, decay and absorption and reduced to F~o~^2^
  using SAINT (Bruker, 2000) and SADABS (Sheldrick, 2001)
;
_diffrn_reflns_theta_full 25.00
_diffrn_reflns_theta_max 26.02
_diffrn_reflns_theta_min 2.48
_diffrn_standards_decay_% 0
_diffrn_standards_number 0
_exptl_absorpt_coefficient_mu 0.350
_exptl_absorpt_correction_T_max 0.9592
_exptl_absorpt_correction_T_min 0.8471
_exptl_absorpt_correction_type multi-scan
_exptl_absorpt_process_details '(SADABS, Sheldrick, Bruker, 2001))'
_exptl_crystal_colour orange
_exptl_crystal_density_diffrn 1.615
_exptl_crystal_density_method 'not measured'
_exptl_crystal_description block
_exptl_crystal_F_000 1048
_exptl_crystal_size_max 0.31
_exptl_crystal_size_mid 0.15
_exptl_crystal_size_min 0.12
_refine_diff_density_max 0.907
_refine_diff_density_min -0.402
_refine_diff_density_rms 0.079
_refine_ls_extinction_method none
_refine_ls_goodness_of_fit_ref 1.026
_refine_ls_hydrogen_treatment refall
_refine_ls_matrix_type full
_refine_ls_number_parameters 745
_refine_ls_number_reflns 8230
_refine_ls_number_restraints 0
_refine_ls_restrained_S_all 1.026
_refine_ls_R_factor_all 0.0967
_refine_ls_R_factor_gt 0.0559
_refine_ls_shift/su_max 0.000
_refine_ls_shift/su_mean 0.000
_refine_ls_structure_factor_coef Fsqd
_refine_ls_weighting_details 'calc w=1/[\s^2^(Fo^2^)+(0.0558P)^2^+0.0670P] where P=(Fo^2^+2Fc^2^)/3'
_refine_ls_weighting_scheme calc
_refine_ls_wR_factor_gt 0.1160
_refine_ls_wR_factor_ref 0.1311
_reflns_number_gt 5380
_reflns_number_total 8230
_reflns_threshold_expression I>2\s(I)
_cod_data_source_file ja810089f_si_005.cif
_cod_data_source_block Q1085
_cod_database_code 4104170
_vrn_publ_code_void_volume 20.0
_vrn_publ_code_frame_time_sec 10.0
_vrn_publ_code_meas_time_hour 8.0

loop_
_symmetry_equiv_pos_site_id
_symmetry_equiv_pos_as_xyz
1 x,y,z
2 -x,-y,-z

loop_
_atom_site_aniso_label
_atom_site_aniso_U_11
_atom_site_aniso_U_22
_atom_site_aniso_U_33
_atom_site_aniso_U_23
_atom_site_aniso_U_13
_atom_site_aniso_U_12
Ti1 0.0177(4) 0.0206(3) 0.0148(4) 0.0048(3) 0.0003(3) 0.0032(3)
Si1 0.0203(6) 0.0310(6) 0.0186(6) 0.0064(5) -0.0015(5) 0.0023(4)
C11 0.016(2) 0.0216(19) 0.017(2) 0.0068(16) 0.0040(16) 0.0041(15)
C12 0.021(2) 0.0214(18) 0.015(2) 0.0048(15) 0.0032(16) 0.0051(15)
C13 0.019(2) 0.0160(18) 0.021(2) 0.0045(16) 0.0030(16) 0.0019(15)
C14 0.020(2) 0.0193(18) 0.018(2) 0.0074(16) 0.0047(16) 0.0052(15)
C15 0.020(2) 0.0173(18) 0.0116(19) 0.0035(15) 0.0015(15) 0.0065(15)
C16 0.019(2) 0.0197(18) 0.021(2) 0.0032(16) -0.0004(16) 0.0047(15)
C17 0.019(2) 0.029(2) 0.030(2) 0.0106(19) -0.0003(19) 0.0023(18)
C18 0.027(2) 0.030(2) 0.019(2) 0.0043(19) -0.0033(19) 0.0093(19)
C19 0.017(2) 0.0213(19) 0.024(2) 0.0029(16) -0.0048(16) -0.0005(15)
C110 0.020(2) 0.0194(19) 0.032(2) 0.0057(18) -0.0018(19) -0.0027(16)
C111 0.015(2) 0.0191(19) 0.048(3) 0.0059(18) 0.0001(19) 0.0004(15)
C112 0.024(2) 0.023(2) 0.034(3) -0.0025(18) -0.0070(19) 0.0105(17)
C113 0.025(2) 0.033(2) 0.014(2) -0.0059(17) -0.0038(17) 0.0082(17)
C114 0.027(2) 0.024(2) 0.016(2) -0.0019(17) -0.0082(17) 0.0064(17)
C115 0.026(3) 0.029(3) 0.080(4) 0.026(3) 0.007(3) 0.010(2)
C116 0.043(3) 0.053(3) 0.018(2) 0.005(2) 0.005(2) 0.026(2)
C117 0.042(3) 0.027(2) 0.022(2) 0.005(2) -0.006(2) 0.009(2)
C118 0.033(3) 0.021(2) 0.024(3) -0.002(2) 0.012(2) 0.001(2)
C119 0.025(2) 0.045(3) 0.020(2) 0.003(2) 0.000(2) 0.003(2)
C120 0.028(3) 0.040(3) 0.020(3) 0.008(2) -0.005(2) 0.006(2)
C121 0.033(3) 0.035(2) 0.022(2) 0.002(2) -0.004(2) 0.005(2)
F22 0.0287(12) 0.0188(10) 0.0219(12) 0.0073(9) 0.0023(10) 0.0047(9)
F23 0.0430(14) 0.0303(12) 0.0274(13) 0.0141(10) 0.0052(11) 0.0193(10)
F24 0.0346(14) 0.0600(16) 0.0369(15) 0.0161(12) -0.0090(12) 0.0230(12)
F25 0.0233(13) 0.0520(14) 0.0355(14) 0.0086(12) -0.0107(11) -0.0015(11)
F26 0.0233(12) 0.0259(11) 0.0267(12) 0.0066(9) -0.0013(10) 0.0004(9)
F28 0.0198(11) 0.0277(11) 0.0223(12) 0.0089(9) 0.0071(9) 0.0096(9)
F29 0.0244(12) 0.0425(13) 0.0218(12) 0.0087(10) 0.0116(10) 0.0020(10)
F210 0.0402(14) 0.0424(13) 0.0262(13) 0.0223(11) 0.0087(11) 0.0019(11)
F211 0.0367(14) 0.0341(12) 0.0315(13) 0.0201(10) 0.0019(11) 0.0115(10)
F212 0.0181(11) 0.0313(12) 0.0246(12) 0.0120(10) 0.0054(9) 0.0094(9)
F214 0.0300(12) 0.0179(10) 0.0200(12) 0.0053(9) 0.0035(10) -0.0009(9)
F215 0.0381(14) 0.0209(11) 0.0289(13) -0.0012(10) -0.0034(11) 0.0068(10)
F216 0.0548(16) 0.0409(14) 0.0201(13) -0.0030(11) 0.0161(12) 0.0148(12)
F217 0.0462(15) 0.0417(13) 0.0216(13) 0.0103(11) 0.0182(11) 0.0069(11)
F218 0.0304(12) 0.0194(10) 0.0220(12) 0.0086(9) 0.0090(10) 0.0046(9)
F220 0.0171(11) 0.0226(10) 0.0270(12) 0.0064(9) 0.0042(9) 0.0057(9)
F221 0.0163(12) 0.0349(12) 0.0371(14) 0.0137(10) -0.0050(10) 0.0010(9)
F222 0.0332(13) 0.0335(12) 0.0213(12) 0.0065(10) -0.0124(10) -0.0081(10)
F223 0.0434(14) 0.0277(12) 0.0175(12) -0.0033(10) 0.0018(10) 0.0036(10)
F224 0.0225(12) 0.0282(11) 0.0182(12) 0.0025(9) 0.0069(9) 0.0068(9)
C21 0.022(2) 0.0231(19) 0.0070(18) 0.0014(15) 0.0060(15) 0.0081(15)
C22 0.021(2) 0.0242(19) 0.0107(19) 0.0033(15) 0.0074(15) 0.0074(16)
C23 0.034(2) 0.027(2) 0.017(2) 0.0098(17) 0.0070(18) 0.0158(18)
C24 0.022(2) 0.047(2) 0.018(2) 0.0102(19) -0.0003(17) 0.0173(19)
C25 0.018(2) 0.039(2) 0.021(2) 0.0045(18) -0.0022(17) 0.0027(17)
C26 0.018(2) 0.0228(19) 0.018(2) 0.0044(16) 0.0028(16) 0.0001(15)
C27 0.0167(19) 0.0195(18) 0.0104(18) 0.0027(15) 0.0000(15) -0.0025(14)
C28 0.019(2) 0.0208(18) 0.0126(19) 0.0028(15) 0.0002(16) 0.0001(15)
C29 0.017(2) 0.028(2) 0.015(2) 0.0032(16) 0.0071(16) -0.0027(16)
C210 0.024(2) 0.0246(19) 0.015(2) 0.0087(16) 0.0030(16) -0.0046(16)
C211 0.025(2) 0.0212(19) 0.019(2) 0.0065(16) -0.0028(17) 0.0049(16)
C212 0.017(2) 0.0202(18) 0.0128(19) 0.0009(15) 0.0043(15) 0.0037(15)
C213 0.0117(18) 0.0210(18) 0.0141(19) 0.0042(15) 0.0014(15) 0.0057(14)
C214 0.017(2) 0.027(2) 0.0138(19) 0.0073(16) 0.0007(15) 0.0013(15)
C215 0.022(2) 0.0199(19) 0.024(2) 0.0014(16) -0.0022(17) 0.0060(15)
C216 0.031(2) 0.030(2) 0.0095(19) -0.0017(16) 0.0023(17) 0.0110(17)
C217 0.027(2) 0.034(2) 0.015(2) 0.0111(17) 0.0074(17) 0.0042(17)
C218 0.018(2) 0.0163(18) 0.020(2) 0.0025(16) -0.0005(16) 0.0038(15)
C219 0.019(2) 0.0161(17) 0.0113(18) 0.0076(14) 0.0039(15) 0.0051(14)
C220 0.026(2) 0.0143(17) 0.0145(19) 0.0077(15) 0.0039(16) 0.0051(15)
C221 0.018(2) 0.0241(19) 0.024(2) 0.0161(17) -0.0033(17) -0.0001(15)
C222 0.028(2) 0.0201(19) 0.019(2) 0.0115(16) -0.0079(17) -0.0059(16)
C223 0.032(2) 0.0207(19) 0.0088(19) 0.0029(15) 0.0023(16) 0.0039(16)
C224 0.018(2) 0.0248(19) 0.0124(19) 0.0109(16) 0.0022(16) 0.0025(15)
B2 0.017(2) 0.0141(19) 0.017(2) 0.0055(17) 0.0069(17) 0.0026(16)

loop_
_atom_site_label
_atom_site_type_symbol
_atom_site_thermal_displace_type
_atom_site_fract_x
_atom_site_fract_y
_atom_site_fract_z
_atom_site_occupancy
_atom_site_U_iso_or_equiv
Ti1 Ti Uani 0.14077(7) 0.38369(5) 0.22945(4) 1.000 0.0175(2)
Si1 Si Uani 0.24817(11) 0.55134(8) 0.43942(6) 1.000 0.0233(3)
C11 C Uani 0.0023(4) 0.4593(3) 0.3302(2) 1.000 0.0176(11)
C12 C Uani 0.1364(4) 0.5199(3) 0.3468(2) 1.000 0.0188(11)
C13 C Uani 0.1622(4) 0.5710(3) 0.2844(2) 1.000 0.0186(11)
C14 C Uani 0.0460(4) 0.5433(3) 0.2320(2) 1.000 0.0183(11)
C15 C Uani -0.0545(4) 0.4753(3) 0.25971(19) 1.000 0.0159(11)
C16 C Uani -0.1766(4) 0.4042(3) 0.2104(2) 1.000 0.0199(11)
C17 C Uani -0.2912(4) 0.3627(3) 0.2590(3) 1.000 0.0255(12)
C18 C Uani -0.2449(4) 0.4609(3) 0.1542(2) 1.000 0.0251(12)
C19 C Uani -0.0910(4) 0.3168(3) 0.1681(2) 1.000 0.0214(11)
C110 C Uani -0.0633(4) 0.2341(3) 0.2029(3) 1.000 0.0243(11)
C111 C Uani 0.0448(4) 0.1720(3) 0.1789(3) 1.000 0.0278(14)
C112 C Uani 0.1269(4) 0.1948(3) 0.1192(2) 1.000 0.0278(14)
C113 C Uani 0.1009(4) 0.2742(3) 0.0808(2) 1.000 0.0254(12)
C114 C Uani -0.0078(4) 0.3358(3) 0.1073(2) 1.000 0.0232(12)
C115 C Uani 0.0695(5) 0.0813(4) 0.2149(4) 1.000 0.0423(19)
C116 C Uani 0.1844(5) 0.2952(4) 0.0136(3) 1.000 0.0368(16)
C117 C Uani 0.2417(5) 0.3042(4) 0.3036(3) 1.000 0.0301(14)
C118 C Uani 0.3308(5) 0.4334(4) 0.1799(3) 1.000 0.0272(16)
C119 C Uani 0.4346(4) 0.5635(4) 0.4142(3) 1.000 0.0308(14)
C120 C Uani 0.2036(5) 0.4467(4) 0.4956(3) 1.000 0.0290(17)
C121 C Uani 0.2048(5) 0.6821(3) 0.4966(3) 1.000 0.0307(14)
H11 H Uiso -0.041(3) 0.413(2) 0.3629(18) 1.000 0.008(8)
H13 H Uiso 0.249(4) 0.621(3) 0.2798(19) 1.000 0.018(9)
H14 H Uiso 0.040(4) 0.570(3) 0.185(2) 1.000 0.023(10)
H17 H Uiso -0.250(4) 0.334(3) 0.303(2) 1.000 0.040(12)
H17' H Uiso -0.371(4) 0.304(3) 0.228(2) 1.000 0.036(11)
H17" H Uiso -0.339(4) 0.422(3) 0.280(2) 1.000 0.036(11)
H18 H Uiso -0.307(4) 0.403(3) 0.112(3) 1.000 0.049(13)
H18' H Uiso -0.178(4) 0.496(3) 0.124(2) 1.000 0.020(10)
H18" H Uiso -0.295(4) 0.520(3) 0.181(2) 1.000 0.034(11)
H110 H Uiso -0.109(4) 0.227(3) 0.250(2) 1.000 0.035(12)
H112 H Uiso 0.215(4) 0.163(3) 0.107(2) 1.000 0.021(9)
H114 H Uiso -0.019(3) 0.393(2) 0.0822(18) 1.000 0.009(8)
H115 H Uiso 0.061(6) 0.014(5) 0.184(3) 1.000 0.10(2)
H115' H Uiso 0.028(5) 0.083(3) 0.263(3) 1.000 0.050(15)
H115" H Uiso 0.176(5) 0.090(3) 0.234(2) 1.000 0.054(13)
H116 H Uiso 0.293(5) 0.291(3) 0.025(3) 1.000 0.059(14)
H116' H Uiso 0.193(6) 0.371(5) 0.007(3) 1.000 0.091(19)
H116" H Uiso 0.143(5) 0.245(4) -0.025(3) 1.000 0.070(18)
H117 H Uiso 0.285(5) 0.251(4) 0.272(3) 1.000 0.052(14)
H117' H Uiso 0.180(4) 0.271(3) 0.334(2) 1.000 0.039(13)
H117" H Uiso 0.301(4) 0.348(3) 0.329(2) 1.000 0.035(14)
H118 H Uiso 0.375(5) 0.467(3) 0.214(3) 1.000 0.039(16)
H118' H Uiso 0.314(4) 0.471(3) 0.137(3) 1.000 0.050(13)
H118" H Uiso 0.353(4) 0.380(3) 0.165(2) 1.000 0.027(13)
H119 H Uiso 0.494(5) 0.588(4) 0.461(3) 1.000 0.066(16)
H119' H Uiso 0.446(5) 0.606(4) 0.380(3) 1.000 0.064(16)
H119" H Uiso 0.460(4) 0.500(3) 0.384(3) 1.000 0.045(13)
H120 H Uiso 0.211(5) 0.380(4) 0.470(3) 1.000 0.057(16)
H120' H Uiso 0.098(5) 0.443(3) 0.504(2) 1.000 0.040(12)
H120" H Uiso 0.239(5) 0.471(3) 0.536(3) 1.000 0.042(15)
H121 H Uiso 0.092(5) 0.691(3) 0.509(3) 1.000 0.063(14)
H121' H Uiso 0.229(5) 0.735(4) 0.470(3) 1.000 0.052(14)
H121" H Uiso 0.235(5) 0.703(3) 0.548(3) 1.000 0.061(15)
F22 F Uani 0.5476(2) 0.68184(14) 0.25924(11) 1.000 0.0226(7)
F23 F Uani 0.7534(2) 0.62313(16) 0.33300(12) 1.000 0.0311(8)
F24 F Uani 0.9831(2) 0.76354(19) 0.39144(13) 1.000 0.0417(9)
F25 F Uani 0.9941(2) 0.97084(18) 0.37806(13) 1.000 0.0377(8)
F26 F Uani 0.7850(2) 1.03361(15) 0.30661(12) 1.000 0.0254(7)
F28 F Uani 0.8065(2) 0.89871(15) 0.14950(11) 1.000 0.0222(7)
F29 F Uani 0.8814(2) 0.99823(16) 0.03901(12) 1.000 0.0294(7)
F210 F Uani 0.7169(2) 1.13236(17) -0.00650(12) 1.000 0.0342(8)
F211 F Uani 0.4658(2) 1.15803(16) 0.06055(12) 1.000 0.0315(8)
F212 F Uani 0.3824(2) 1.05247(15) 0.16810(11) 1.000 0.0232(7)
F214 F Uani 0.5659(2) 1.15532(14) 0.28870(11) 1.000 0.0228(7)
F215 F Uani 0.4778(2) 1.26478(15) 0.41876(12) 1.000 0.0302(7)
F216 F Uani 0.3403(3) 1.16445(17) 0.52074(12) 1.000 0.0393(8)
F217 F Uani 0.2920(2) 0.94681(17) 0.48696(12) 1.000 0.0357(8)
F218 F Uani 0.3782(2) 0.83338(14) 0.35514(11) 1.000 0.0231(7)
F220 F Uani 0.21127(19) 0.89305(15) 0.24300(12) 1.000 0.0218(6)
F221 F Uani 0.0324(2) 0.74845(16) 0.15124(12) 1.000 0.0288(7)
F222 F Uani 0.1215(2) 0.58785(16) 0.04340(12) 1.000 0.0304(7)
F223 F Uani 0.4020(2) 0.58326(16) 0.02522(12) 1.000 0.0309(7)
F224 F Uani 0.5854(2) 0.73113(15) 0.11503(11) 1.000 0.0230(7)
C21 C Uani 0.6576(4) 0.8609(3) 0.27626(19) 1.000 0.0172(11)
C22 C Uani 0.6564(4) 0.7574(3) 0.2862(2) 1.000 0.0183(11)
C23 C Uani 0.7646(4) 0.7249(3) 0.3241(2) 1.000 0.0242(12)
C24 C Uani 0.8788(4) 0.7952(3) 0.3545(2) 1.000 0.0275(12)
C25 C Uani 0.8844(4) 0.8990(3) 0.3478(2) 1.000 0.0265(12)
C26 C Uani 0.7746(4) 0.9292(3) 0.3101(2) 1.000 0.0198(11)
C27 C Uani 0.5916(3) 0.9730(3) 0.16827(19) 1.000 0.0160(11)
C28 C Uani 0.7166(4) 0.9632(3) 0.1310(2) 1.000 0.0178(11)
C29 C Uani 0.7586(4) 1.0140(3) 0.0729(2) 1.000 0.0207(12)
C210 C Uani 0.6768(4) 1.0817(3) 0.0497(2) 1.000 0.0212(11)
C211 C Uani 0.5500(4) 1.0928(3) 0.0828(2) 1.000 0.0213(11)
C212 C Uani 0.5104(3) 1.0387(3) 0.1396(2) 1.000 0.0170(11)
C213 C Uani 0.4722(3) 0.9874(3) 0.31252(19) 1.000 0.0153(11)
C214 C Uani 0.4949(4) 1.0975(3) 0.3341(2) 1.000 0.0190(11)
C215 C Uani 0.4510(4) 1.1573(3) 0.4024(2) 1.000 0.0223(11)
C216 C Uani 0.3815(4) 1.1074(3) 0.4536(2) 1.000 0.0239(11)
C217 C Uani 0.3585(4) 0.9973(3) 0.4365(2) 1.000 0.0244(12)
C218 C Uani 0.4032(4) 0.9412(3) 0.3677(2) 1.000 0.0182(11)
C219 C Uani 0.4100(3) 0.8189(2) 0.18570(19) 1.000 0.0145(11)
C220 C Uani 0.2667(4) 0.8182(3) 0.1906(2) 1.000 0.0173(11)
C221 C Uani 0.1707(4) 0.7438(3) 0.1432(2) 1.000 0.0206(11)
C222 C Uani 0.2160(4) 0.6635(3) 0.0879(2) 1.000 0.0221(11)
C223 C Uani 0.3569(4) 0.6612(3) 0.0795(2) 1.000 0.0205(11)
C224 C Uani 0.4488(4) 0.7374(3) 0.1269(2) 1.000 0.0174(11)
B2 B Uani 0.5320(4) 0.9097(3) 0.2362(2) 1.000 0.0156(11)

loop_
_atom_type_symbol
_atom_type_description
_atom_type_scat_dispersion_real
_atom_type_scat_dispersion_imag
_atom_type_scat_source
Ti Ti 0.2776 0.4457 'International Tables Vol C Tables 4.2.6.8 and 6.1.1.4'
Si Si 0.0817 0.0704 'International Tables Vol C Tables 4.2.6.8 and 6.1.1.4'
F F 0.0171 0.0103 'International Tables Vol C Tables 4.2.6.8 and 6.1.1.4'
B B 0.0013 0.0007 'International Tables Vol C Tables 4.2.6.8 and 6.1.1.4'
H H 0.0000 0.0000 'International Tables Vol C Tables 4.2.6.8 and 6.1.1.4'
C C 0.0033 0.0016 'International Tables Vol C Tables 4.2.6.8 and 6.1.1.4'

loop_
_geom_angle_atom_site_label_1
_geom_angle_atom_site_label_2
_geom_angle_atom_site_label_3
_geom_angle
_geom_angle_publ_flag
C11 Ti1 C12 34.72(13) yes
C11 Ti1 C13 57.22(13) yes
C11 Ti1 C14 57.58(13) yes
C11 Ti1 C15 35.21(12) yes
C11 Ti1 C19 80.61(13) yes
C11 Ti1 C110 83.12(14) yes
C11 Ti1 C114 107.53(13) yes
C11 Ti1 C117 91.48(17) yes
C11 Ti1 C118 136.09(17) yes
C12 Ti1 C13 34.33(12) yes
C12 Ti1 C14 57.55(12) yes
C12 Ti1 C15 58.24(13) yes
C12 Ti1 C19 113.35(13) yes
C12 Ti1 C110 116.85(15) yes
C12 Ti1 C114 132.34(13) yes
C12 Ti1 C117 83.44(17) yes
C12 Ti1 C118 102.84(17) yes
C13 Ti1 C14 34.47(13) yes
C13 Ti1 C15 57.62(13) yes
C13 Ti1 C19 111.61(13) yes
C13 Ti1 C110 134.25(13) yes
C13 Ti1 C114 111.20(13) yes
C13 Ti1 C117 110.48(17) yes
C13 Ti1 C118 80.32(17) yes
C14 Ti1 C15 34.63(13) yes
C14 Ti1 C19 78.45(13) yes
C14 Ti1 C110 106.73(13) yes
C14 Ti1 C114 78.35(13) yes
C14 Ti1 C117 140.99(17) yes
C14 Ti1 C118 94.36(17) yes
C15 Ti1 C19 57.37(13) yes
C15 Ti1 C110 76.96(13) yes
C15 Ti1 C114 75.49(12) yes
C15 Ti1 C117 125.73(16) yes
C15 Ti1 C118 128.95(17) yes
C19 Ti1 C110 32.38(13) yes
C19 Ti1 C114 32.85(12) yes
C19 Ti1 C117 122.83(17) yes
C19 Ti1 C118 130.04(16) yes
C110 Ti1 C114 56.58(14) yes
C110 Ti1 C117 90.60(17) yes
C110 Ti1 C118 140.31(18) yes
C114 Ti1 C117 138.11(17) yes
C114 Ti1 C118 97.19(16) yes
C117 Ti1 C118 93.59(19) yes
C12 Si1 C119 108.6(2) yes
C12 Si1 C120 110.0(2) yes
C12 Si1 C121 106.3(2) yes
C119 Si1 C120 112.5(2) yes
C119 Si1 C121 110.0(2) yes
C120 Si1 C121 109.3(2) yes
Ti1 C11 C12 75.1(2) yes
Ti1 C11 C15 72.4(2) yes
C12 C11 C15 109.2(3) no
Ti1 C12 Si1 131.1(2) yes
Ti1 C12 C11 70.2(2) yes
Ti1 C12 C13 71.9(2) yes
Si1 C12 C11 129.0(3) yes
Si1 C12 C13 124.0(3) yes
C11 C12 C13 106.1(3) no
Ti1 C13 C12 73.7(2) yes
Ti1 C13 C14 71.3(2) yes
C12 C13 C14 108.7(3) no
Ti1 C14 C13 74.3(2) yes
Ti1 C14 C15 72.7(2) yes
C13 C14 C15 109.1(3) no
Ti1 C15 C11 72.4(2) yes
Ti1 C15 C14 72.7(2) yes
Ti1 C15 C16 105.2(2) yes
C11 C15 C14 106.8(3) no
C11 C15 C16 125.6(3) no
C14 C15 C16 124.7(3) no
C15 C16 C17 113.2(3) no
C15 C16 C18 112.7(3) no
C15 C16 C19 96.8(3) no
C17 C16 C18 108.1(3) no
C17 C16 C19 113.4(3) no
C18 C16 C19 112.6(3) no
Ti1 C19 C16 100.6(2) yes
Ti1 C19 C110 78.0(2) yes
Ti1 C19 C114 75.4(2) yes
C16 C19 C110 120.3(3) no
C16 C19 C114 119.5(3) no
C110 C19 C114 117.7(4) no
Ti1 C110 C19 69.6(2) yes
Ti1 C110 C111 81.8(2) yes
C19 C110 C111 122.0(4) no
C110 C111 C112 118.6(4) no
C110 C111 C115 121.2(4) no
C112 C111 C115 120.3(4) no
Ti1 C11 H11 118.0(17) no
C12 C11 H11 123.9(18) no
C15 C11 H11 126.9(18) no
C111 C112 C113 121.8(4) no
C114 C113 C116 120.2(4) no
C14 C13 H13 126(2) no
C112 C113 C116 122.0(4) no
C12 C13 H13 125(2) no
C112 C113 C114 117.9(3) no
Ti1 C13 H13 123(2) no
C19 C114 C113 122.1(4) no
Ti1 C114 C19 71.7(2) yes
Ti1 C114 C113 82.2(2) yes
Ti1 C14 H14 120(2) no
C13 C14 H14 123(2) no
C15 C14 H14 128(2) no
C16 C17 H17 112(2) no
C16 C17 H17' 116(2) no
C16 C17 H17" 106(2) no
H17 C17 H17' 109(3) no
H17 C17 H17" 110(3) no
H17' C17 H17" 104(3) no
C16 C18 H18 109(2) no
C16 C18 H18' 114(2) no
C16 C18 H18" 113(2) no
H18 C18 H18' 104(3) no
H18 C18 H18" 114(3) no
H18' C18 H18" 103(3) no
Ti1 C110 H110 111(2) no
C19 C110 H110 119(2) no
C111 C110 H110 118(2) no
C111 C112 H112 121(2) no
C113 C112 H112 116(2) no
Ti1 C114 H114 116.1(18) no
C19 C114 H114 121.9(18) no
C113 C114 H114 116.0(18) no
C111 C115 H115' 114(3) no
C111 C115 H115" 110(2) no
C111 C115 H115 119(4) no
H115' C115 H115" 99(4) no
H115' C115 H115 112(5) no
H115" C115 H115 100(4) no
C113 C116 H116' 115(3) no
C113 C116 H116" 101(3) no
C113 C116 H116 110(3) no
H116' C116 H116" 117(5) no
H116' C116 H116 98(4) no
H116" C116 H116 116(4) no
Ti1 C117 H117' 114(2) no
Ti1 C117 H117" 106(3) no
Ti1 C117 H117 107(3) no
H117' C117 H117" 113(3) no
H117' C117 H117 107(4) no
H117" C117 H117 109(4) no
Ti1 C118 H118' 112(2) no
Ti1 C118 H118" 98(3) no
Ti1 C118 H118 104(4) no
H118' C118 H118" 112(4) no
H118' C118 H118 115(4) no
H118" C118 H118 114(4) no
Si1 C119 H119' 108(3) no
Si1 C119 H119" 113(2) no
Si1 C119 H119 110(3) no
H119' C119 H119" 100(4) no
H119' C119 H119 114(4) no
H119" C119 H119 111(4) no
Si1 C120 H120' 107(2) no
Si1 C120 H120" 104(3) no
Si1 C120 H120 115(3) no
H120' C120 H120" 105(4) no
H120' C120 H120 102(4) no
H120" C120 H120 122(5) no
Si1 C121 H121' 110(3) no
Si1 C121 H121" 118(3) no
Si1 C121 H121 119(2) no
H121' C121 H121" 112(4) no
H121' C121 H121 102(4) no
H121" C121 H121 94(4) no
C22 C21 C26 113.6(3) no
C22 C21 B2 127.1(3) yes
C26 C21 B2 119.1(3) yes
F22 C22 C21 121.2(3) yes
F22 C22 C23 115.8(3) yes
C21 C22 C23 123.0(4) no
F23 C23 C22 119.1(3) yes
F23 C23 C24 120.1(3) yes
C22 C23 C24 120.7(4) no
F24 C24 C23 120.5(3) yes
F24 C24 C25 120.6(3) yes
C23 C24 C25 118.9(4) no
F25 C25 C24 120.6(3) yes
F25 C25 C26 120.3(3) yes
C24 C25 C26 119.1(4) no
F26 C26 C21 119.0(3) yes
F26 C26 C25 116.4(3) yes
C21 C26 C25 124.7(4) no
C28 C27 C212 112.6(3) no
C28 C27 B2 126.6(3) yes
C212 C27 B2 120.7(3) yes
F28 C28 C27 120.6(3) yes
F28 C28 C29 115.0(3) yes
C27 C28 C29 124.4(4) no
F29 C29 C28 120.2(3) yes
F29 C29 C210 119.6(3) yes
C28 C29 C210 120.2(4) no
F210 C210 C29 120.8(3) yes
F210 C210 C211 120.8(3) yes
C29 C210 C211 118.3(3) no
F211 C211 C210 119.9(3) yes
F211 C211 C212 120.5(3) yes
C210 C211 C212 119.7(3) no
F212 C212 C27 119.5(3) yes
F212 C212 C211 115.8(3) yes
C27 C212 C211 124.7(3) no
C214 C213 C218 113.2(3) no
C214 C213 B2 127.4(3) yes
C218 C213 B2 119.1(3) yes
F214 C214 C213 121.1(3) yes
F214 C214 C215 114.7(3) yes
C213 C214 C215 124.3(3) no
F215 C215 C214 120.2(3) yes
F215 C215 C216 119.9(3) yes
C214 C215 C216 119.8(4) no
F216 C216 C215 120.4(3) yes
F216 C216 C217 120.7(3) yes
C215 C216 C217 118.9(3) no
F217 C217 C216 119.6(3) yes
F217 C217 C218 121.1(3) yes
C216 C217 C218 119.3(3) no
F218 C218 C213 119.4(3) yes
F218 C218 C217 116.0(3) yes
C213 C218 C217 124.6(4) no
C220 C219 C224 113.5(3) no
C220 C219 B2 126.7(3) yes
C224 C219 B2 119.6(3) yes
F220 C220 C219 121.2(3) yes
F220 C220 C221 115.1(3) yes
C219 C220 C221 123.7(3) no
F221 C221 C220 120.4(3) yes
F221 C221 C222 119.8(3) yes
C220 C221 C222 119.8(4) no
F222 C222 C221 119.8(3) yes
F222 C222 C223 121.2(3) yes
C221 C222 C223 119.0(3) no
F223 C223 C222 119.4(3) yes
F223 C223 C224 121.3(3) yes
C222 C223 C224 119.3(3) no
F224 C224 C219 119.2(3) yes
F224 C224 C223 116.3(3) yes
C219 C224 C223 124.6(3) no
C21 B2 C27 112.0(3) yes
C21 B2 C213 101.7(2) yes
C21 B2 C219 114.8(3) yes
C27 B2 C213 114.3(3) yes
C27 B2 C219 101.2(2) yes
C213 B2 C219 113.4(3) yes

loop_
_geom_bond_atom_site_label_1
_geom_bond_atom_site_label_2
_geom_bond_distance
_geom_bond_publ_flag
Ti1 C11 2.350(4) yes
Ti1 C12 2.413(4) yes
Ti1 C13 2.390(4) yes
Ti1 C14 2.351(4) yes
Ti1 C15 2.350(4) yes
Ti1 C19 2.447(4) yes
Ti1 C110 2.553(4) yes
Ti1 C114 2.494(4) yes
Ti1 C117 2.129(5) yes
Ti1 C118 2.134(5) yes
Si1 C12 1.888(4) yes
Si1 C119 1.856(4) yes
Si1 C120 1.865(5) yes
Si1 C121 1.868(5) yes
F22 C22 1.350(4) yes
F23 C23 1.354(4) yes
F24 C24 1.344(4) yes
F25 C25 1.343(4) yes
F26 C26 1.360(4) yes
F28 C28 1.358(4) yes
F29 C29 1.351(4) yes
F210 C210 1.344(4) yes
F211 C211 1.353(4) yes
F212 C212 1.356(4) yes
F214 C214 1.354(4) yes
F215 C215 1.351(4) yes
F216 C216 1.345(4) yes
F217 C217 1.345(4) yes
F218 C218 1.357(4) yes
F220 C220 1.351(4) yes
F221 C221 1.351(4) yes
F222 C222 1.356(4) yes
F223 C223 1.348(4) yes
F224 C224 1.346(4) yes
C11 C12 1.422(5) no
C11 C15 1.421(5) no
C12 C13 1.418(5) no
C13 C14 1.405(5) no
C14 C15 1.399(5) no
C15 C16 1.535(5) no
C16 C19 1.545(5) no
C16 C17 1.529(6) no
C16 C18 1.544(5) no
C19 C110 1.398(6) no
C19 C114 1.398(5) no
C110 C111 1.406(6) no
C111 C112 1.391(6) no
C111 C115 1.496(7) no
C11 H11 0.98(3) no
C112 C113 1.396(5) no
C13 H13 1.01(4) no
C113 C114 1.415(5) no
C113 C116 1.500(6) no
C14 H14 0.97(4) no
C17 H17" 0.95(4) no
C17 H17 1.03(4) no
C17 H17' 1.07(4) no
C18 H18' 0.98(4) no
C18 H18" 0.99(4) no
C18 H18 1.06(4) no
C110 H110 0.97(4) no
C112 H112 0.99(4) no
C114 H114 0.96(3) no
C115 H115' 0.94(5) no
C115 H115 0.92(6) no
C115 H115" 1.06(5) no
C116 H116' 1.01(7) no
C116 H116" 0.89(5) no
C116 H116 1.07(5) no
C117 H117 0.93(5) no
C117 H117' 0.94(4) no
C117 H117" 0.81(4) no
C118 H118 0.75(5) no
C118 H118' 1.01(5) no
C118 H118" 0.74(4) no
C119 H119" 0.94(4) no
C119 H119' 0.90(5) no
C119 H119 0.97(5) no
C120 H120' 1.03(5) no
C120 H120" 0.77(5) no
C120 H120 0.89(5) no
C121 H121" 0.92(5) no
C121 H121 1.13(5) no
C121 H121' 0.92(5) no
C21 C22 1.390(6) no
C21 C26 1.388(5) no
C21 B2 1.652(5) yes
C22 C23 1.388(5) no
C23 C24 1.364(5) no
C24 C25 1.371(6) no
C25 C26 1.384(5) no
C27 C28 1.387(5) no
C27 B2 1.670(5) yes
C27 C212 1.391(5) no
C28 C29 1.378(5) no
C29 C210 1.370(5) no
C210 C211 1.372(5) no
C211 C212 1.380(5) no
C213 C214 1.383(6) no
C213 C218 1.391(5) no
C213 B2 1.651(5) yes
C214 C215 1.384(5) no
C215 C216 1.364(5) no
C216 C217 1.382(6) no
C217 C218 1.375(5) no
C219 C220 1.385(5) no
C219 C224 1.398(5) no
C219 B2 1.657(5) yes
C220 C221 1.378(5) no
C221 C222 1.378(5) no
C222 C223 1.372(5) no
C223 C224 1.367(5) no

loop_
_geom_contact_atom_site_label_1
_geom_contact_atom_site_label_2
_geom_contact_distance
_geom_contact_site_symmetry_2
_geom_contact_publ_flag
Ti1 H118' 2.68(4) . no
Ti1 H118" 2.36(4) . no
Ti1 H112 3.34(4) . no
Ti1 H118 2.43(5) . no
Si1 H117" 3.01(4) . no
F22 F218 2.961(3) . no
F22 F224 2.781(3) . no
F22 F23 2.637(3) . no
F22 C224 2.785(4) . no
F22 C219 2.854(3) . no
F23 F24 2.727(3) . no
F23 F22 2.637(3) . no
F23 C17 3.313(5) 1_655 no
F23 C15 2.932(4) 1_655 no
F23 C16 3.314(4) 1_655 no
F24 C121 3.232(5) 1_655 no
F24 F23 2.727(3) . no
F24 F25 2.739(3) . no
F25 F26 2.666(3) . no
F25 F24 2.739(3) . no
F26 C213 3.014(4) . no
F26 C214 3.027(4) . no
F26 C28 3.076(4) . no
F26 C115 3.271(6) 1_665 no
F26 F25 2.666(3) . no
F26 F214 2.838(3) . no
F26 C27 2.960(4) . no
F26 F28 2.962(3) . no
F28 F29 2.633(3) . no
F28 C21 2.781(4) . no
F28 C115 3.265(6) 1_665 no
F28 F26 2.962(3) . no
F28 F221 3.095(3) 1_655 no
F28 C26 2.806(4) . no
F28 F224 2.814(3) . no
F29 F29 2.689(3) 2_775 no
F29 C112 3.315(4) 1_665 no
F29 C112 3.308(4) 2_665 no
F29 F28 2.633(3) . no
F29 C111 3.204(5) 1_665 no
F29 F210 2.726(3) . no
F22 H18" 2.86(4) 1_655 no
F22 H119' 2.69(5) . no
F23 H120" 2.85(5) 2_666 no
F23 H17" 2.61(4) 1_655 no
F23 H18" 2.73(3) 1_655 no
F24 H121' 2.84(5) 1_655 no
F24 H121 2.71(5) 1_655 no
F25 H115' 2.75(5) 1_665 no
F26 H115' 2.53(5) 1_665 no
F28 H116" 2.64(5) 2_665 no
F28 H115 2.71(6) 1_665 no
F210 F211 2.734(3) . no
F210 C221 3.312(4) 2_675 no
F210 F29 2.726(3) . no
F210 C223 3.360(4) 2_675 no
F210 C222 3.285(4) 2_675 no
F211 F212 2.658(3) . no
F211 F210 2.734(3) . no
F212 C214 3.024(4) . no
F212 F211 2.658(3) . no
F212 F214 2.746(3) . no
F212 C219 3.152(3) . no
F212 C115 3.183(5) 1_565 no
F212 C213 3.009(4) . no
F212 F220 3.034(3) . no
F212 C220 3.219(4) . no
F214 F215 2.630(3) . no
F214 C27 2.847(4) . no
F214 C17 3.027(4) 1_665 no
F214 C212 2.744(4) . no
F214 F26 2.838(3) . no
F214 F212 2.746(3) . no
F215 C121 3.318(5) 2_676 no
F215 C117 3.195(5) 1_565 no
F215 C119 3.312(6) 2_676 no
F215 F216 2.719(3) . no
F215 F214 2.630(3) . no
F216 C25 3.367(4) 2_676 no
F216 C23 3.047(4) 2_676 no
F216 C22 3.338(4) 2_676 no
F216 C24 3.080(4) 2_676 no
F216 F217 2.732(3) . no
F216 F215 2.719(3) . no
F217 F218 2.667(3) . no
F217 F216 2.732(3) . no
F218 C21 3.071(4) . no
F218 C219 2.983(4) . no
F218 F217 2.667(3) . no
F218 F22 2.961(3) . no
F218 C22 3.137(4) . no
F218 F220 2.831(3) . no
F218 C220 3.046(4) . no
F220 C115 3.063(6) 1_565 no
F220 F221 2.633(3) . no
F220 C218 2.773(4) . no
F220 C213 2.804(4) . no
F220 F218 2.831(3) . no
F220 F212 3.034(3) . no
F221 F28 3.095(3) 1_455 no
F221 C14 3.299(4) . no
F221 F220 2.633(3) . no
F221 F222 2.724(3) . no
F222 F223 2.735(3) . no
F222 F221 2.724(3) . no
F222 C114 3.261(4) 2_565 no
F223 F223 3.032(3) 2_665 no
F223 F224 2.664(3) . no
F223 F222 2.735(3) . no
F224 C21 2.998(4) . no
F224 F22 2.781(3) . no
F224 C22 3.030(4) . no
F224 C27 3.060(4) . no
F224 F223 2.664(3) . no
F224 C116 3.192(5) 2_665 no
F224 F28 2.814(3) . no
F224 C28 3.072(4) . no
F211 H112 2.57(4) 1_565 no
F211 H116 2.70(4) 1_565 no
F212 H112 2.65(4) 1_565 no
F212 H115" 2.37(5) 1_565 no
F214 H17 2.71(4) 1_665 no
F214 H17' 2.43(4) 1_665 no
F215 H119 2.51(5) 2_676 no
F215 H117" 2.78(4) 1_565 no
F215 H121" 2.79(5) 2_676 no
F217 H121' 2.69(5) . no
F220 H115" 2.65(4) 1_565 no
F220 H115 2.62(6) 1_565 no
F221 H116" 2.81(5) 2_565 no
F221 H14 2.52(4) . no
F222 H114 2.49(3) 2_565 no
F222 H14 2.68(4) . no
F223 H118' 2.79(5) . no
F223 H18 2.63(5) 2_565 no
F224 H116 2.73(5) 2_665 no
C11 Si1 2.994(4) . no
C11 C19 3.104(5) . no
C11 C110 3.256(6) . no
C11 C117 3.211(6) . no
C11 C13 2.270(5) . no
C11 C14 2.264(5) . no
C11 C16 2.630(5) . no
C12 C118 3.559(6) . no
C12 C15 2.319(5) . no
C12 C14 2.294(5) . no
C12 C117 3.030(7) . no
C13 C118 2.924(6) . no
C13 C15 2.284(5) . no
C13 Si1 2.927(4) . no
C13 C11 2.270(5) . no
C14 C11 2.264(5) . no
C14 C222 3.587(5) . no
C14 C221 3.432(5) . no
C14 C12 2.294(5) . no
C14 F221 3.299(4) . no
C14 C118 3.293(6) . no
C14 C114 3.062(5) . no
C14 C16 2.600(6) . no
C14 C19 3.035(5) . no
C15 C110 3.055(6) . no
C15 C12 2.319(5) . no
C15 C114 2.967(5) . no
C15 C13 2.284(5) . no
C15 F23 2.932(4) 1_455 no
C15 C19 2.304(5) . no
C16 F23 3.314(4) 1_455 no
C17 F214 3.027(4) 1_445 no
C17 F23 3.313(5) 1_455 no
C19 C113 2.461(5) . no
C19 C111 2.452(6) . no
C19 C15 2.304(5) . no
C19 C14 3.035(5) . no
C19 C11 3.104(5) . no
C21 F28 2.781(4) . no
C21 F224 2.998(4) . no
C21 F218 3.071(4) . no
C22 F216 3.338(4) 2_676 no
C22 C224 3.379(5) . no
C22 F224 3.030(4) . no
C22 F218 3.137(4) . no
C23 F216 3.047(4) 2_676 no
C24 F216 3.080(4) 2_676 no
C25 F216 3.367(4) 2_676 no
C26 C28 3.342(5) . no
C26 F28 2.806(4) . no
C27 F214 2.847(4) . no
C27 F26 2.960(4) . no
C27 F224 3.060(4) . no
C28 C26 3.342(5) . no
C28 F26 3.076(4) . no
C28 F224 3.072(4) . no
C29 C110 3.493(6) 1_665 no
C29 C111 3.486(6) 1_665 no
C110 C15 3.055(6) . no
C110 C16 2.553(6) . no
C110 C117 3.341(7) . no
C110 C11 3.256(6) . no
C110 C113 2.799(6) . no
C110 C29 3.493(6) 1_445 no
C110 C114 2.392(6) . no
C111 C29 3.486(6) 1_445 no
C11 H110 3.09(4) . no
C11 H17 2.73(4) . no
C111 F29 3.204(5) 1_445 no
C12 H11 2.13(3) . no
C112 F29 3.308(4) 2_665 no
C12 H13 2.16(4) . no
C112 C118 3.408(6) . no
C112 F29 3.315(4) 1_445 no
C12 H117" 2.85(4) . no
C112 C117 3.370(6) . no
C13 H118 2.75(5) . no
C13 H14 2.10(4) . no
C114 C16 2.543(5) . no
C114 C111 2.792(6) . no
C14 H13 2.16(4) . no
C114 C15 2.967(5) . no
C114 C110 2.392(6) . no
C114 F222 3.261(4) 2_565 no
C114 C118 3.479(6) . no
C14 H18' 2.78(4) . no
C14 H114 2.93(3) . no
C114 C14 3.062(5) . no
C115 F212 3.183(5) 1_545 no
C115 F26 3.271(6) 1_445 no
C15 H11 2.16(3) . no
C15 H14 2.14(4) . no
C115 F220 3.063(6) 1_545 no
C115 C117 3.217(8) . no
C115 F28 3.265(6) 1_445 no
C116 F224 3.192(5) 2_665 no
C116 C118 3.288(7) . no
C17 H11 2.93(3) . no
C117 C118 3.107(7) . no
C117 C110 3.341(7) . no
C117 C111 2.975(7) . no
C117 C115 3.217(8) . no
C117 Si1 3.546(5) . no
C117 C11 3.211(6) . no
C117 C120 3.535(7) . no
C17 H110 2.61(4) . no
C117 C112 3.370(6) . no
C117 C12 3.030(7) . no
C117 F215 3.195(5) 1_545 no
C18 H114 2.68(3) . no
C118 C13 2.924(6) . no
C118 C14 3.293(6) . no
C118 C114 3.479(6) . no
C118 C113 3.075(6) . no
C18 H14 2.92(4) . no
C118 C12 3.559(6) . no
C118 C116 3.288(7) . no
C118 C112 3.408(6) . no
C118 C117 3.107(7) . no
C119 F215 3.312(6) 2_676 no
C19 H110 2.05(4) . no
C19 H114 2.07(3) . no
C120 C117 3.535(7) . no
C121 F215 3.318(5) 2_676 no
C121 F24 3.232(5) 1_455 no
C110 H17 2.77(4) . no
C210 C211 3.426(5) 2_675 no
C111 H117 2.78(5) . no
C211 C211 3.398(5) 2_675 no
C111 H117' 2.97(4) . no
C211 C210 3.426(5) 2_675 no
C112 H118" 3.00(4) . no
C112 H117 2.99(5) . no
C212 C214 3.364(5) . no
C212 F214 2.744(4) . no
C213 F212 3.009(4) . no
C213 F220 2.804(4) . no
C113 H118" 2.87(4) . no
C213 F26 3.014(4) . no
C113 H118' 3.05(4) . no
C114 H14 3.02(4) . no
C214 F26 3.027(4) . no
C114 H18' 2.77(4) . no
C214 F212 3.024(4) . no
C214 C212 3.364(5) . no
C115 H117' 2.94(4) . no
C115 H117 2.84(5) . no
C116 H118' 2.93(5) . no
C116 H118" 3.03(4) . no
C117 H115" 2.77(4) . no
C217 C217 3.497(5) 2_676 no
C117 H120 2.92(5) . no
C117 H118" 3.00(4) . no
C117 H118 3.08(4) . no
C218 F220 2.773(4) . no
C118 H117" 3.08(4) . no
C118 H13 2.87(4) . no
C118 H116 2.94(5) . no
C218 C220 3.356(5) . no
C119 H117" 2.99(4) . no
C219 F22 2.854(3) . no
C219 F212 3.152(3) . no
C219 F218 2.983(4) . no
C220 F212 3.219(4) . no
C220 F218 3.046(4) . no
C220 C218 3.356(5) . no
C221 C14 3.432(5) . no
C221 F210 3.312(4) 2_675 no
C222 C14 3.587(5) . no
C222 F210 3.285(4) 2_675 no
C223 F210 3.360(4) 2_675 no
C224 C22 3.379(5) . no
C224 F22 2.785(4) . no
C221 H14 2.70(4) . no
C222 H118' 3.06(4) . no
C222 H14 2.79(4) . no
C223 H118' 2.86(4) . no
H115' F25 2.75(5) 1_445 no
H115' F26 2.53(5) 1_445 no
H115' H110 2.46(6) . no
H115" C117 2.77(4) . no
H115" H117 2.18(7) . no
H115" F212 2.37(5) 1_545 no
H115" F220 2.65(4) 1_545 no
H116' H118' 2.57(7) . no
H116' H114 2.47(6) . no
H116" F28 2.64(5) 2_665 no
H116" F221 2.81(5) 2_565 no
H117' H120 2.50(6) . no
H117' C111 2.97(4) . no
H117' C115 2.94(4) . no
H117" Si1 3.01(4) . no
H117" F215 2.78(4) 1_545 no
H117" C119 2.99(4) . no
H117" H119" 2.36(6) . no
H118' H116' 2.57(7) . no
H118' C223 2.86(4) . no
H118' C222 3.06(4) . no
H118' Ti1 2.68(4) . no
H118' F223 2.79(5) . no
H118' C113 3.05(4) . no
H118' C116 2.93(5) . no
H118" C113 2.87(4) . no
H118" C116 3.03(4) . no
H118" C117 3.00(4) . no
H118" H116 2.52(6) . no
H118" C112 3.00(4) . no
H118" Ti1 2.36(4) . no
H119' F22 2.69(5) . no
H119" H117" 2.36(6) . no
H11 C17 2.93(3) . no
H11 H17 2.28(5) . no
H120' H121 2.34(6) 2_566 no
H120' H120' 2.56(6) 2_566 no
H120" F23 2.85(5) 2_666 no
H13 H118 2.53(6) . no
H121' F217 2.69(5) . no
H121' F24 2.84(5) 1_455 no
H14 F221 2.52(4) . no
H14 F222 2.68(4) . no
H14 C18 2.92(4) . no
H14 C221 2.70(4) . no
H14 C222 2.79(4) . no
H14 H18' 2.35(5) . no
H14 H114 2.59(5) . no
H121" F215 2.79(5) 2_676 no
H17 C110 2.77(4) . no
H17 F214 2.71(4) 1_445 no
H17 C11 2.73(4) . no
H17 H11 2.28(5) . no
H17 H110 2.14(5) . no
H17' F214 2.43(4) 1_445 no
H17" H18" 2.39(5) . no
H17" F23 2.61(4) 1_455 no
H18 F223 2.63(5) 2_565 no
H18' C114 2.77(4) . no
H18' H14 2.35(5) . no
H18' H114 2.18(5) . no
H18' C14 2.78(4) . no
H18" F23 2.73(3) 1_455 no
H18" H17" 2.39(5) . no
H18" F22 2.86(4) 1_455 no
H110 H17 2.14(5) . no
H110 C17 2.61(4) . no
H110 H115' 2.46(6) . no
H112 H116 2.49(6) . no
H112 Ti1 3.34(4) . no
H112 F211 2.57(4) 1_545 no
H112 F212 2.65(4) 1_545 no
H114 C18 2.68(3) . no
H114 H116' 2.47(6) . no
H114 H14 2.59(5) . no
H114 H18' 2.18(5) . no
H114 F222 2.49(3) 2_565 no
H115 F28 2.71(6) 1_445 no
H115 F220 2.62(6) 1_545 no
H116 F211 2.70(4) 1_545 no
H116 H112 2.49(6) . no
H116 C118 2.94(5) . no
H116 H118" 2.52(6) . no
H116 F224 2.73(5) 2_665 no
H117 H115" 2.18(7) . no
H117 C111 2.78(5) . no
H117 C112 2.99(5) . no
H117 C115 2.84(5) . no
H118 C117 3.08(4) . no
H118 H13 2.53(6) . no
H118 Ti1 2.43(5) . no
H118 C13 2.75(5) . no
H119 F215 2.51(5) 2_676 no
H120 C117 2.92(5) . no
H120 H117' 2.50(6) . no
H121 H120' 2.34(6) 2_566 no
H121 F24 2.71(5) 1_455 no

loop_
_geom_hbond_atom_site_label_D
_geom_hbond_atom_site_label_H
_geom_hbond_atom_site_label_A
_geom_hbond_distance_DH
_geom_hbond_distance_HA
_geom_hbond_distance_DA
_geom_hbond_angle_DHA
_geom_hbond_site_symmetry_A
_geom_hbond_publ_flag
C115 H115' F26 0.94(5) 2.53(5) 3.271(6) 136(4) 1_445 yes
C115 H115" F212 1.06(5) 2.37(5) 3.183(5) 133(3) 1_545 yes
C14 H14 F221 0.97(4) 2.52(4) 3.299(4) 137(3) . yes
C17 H17' F214 1.07(4) 2.43(4) 3.027(4) 114(2) 1_445 yes
C114 H114 F222 0.96(3) 2.49(3) 3.261(4) 137(2) 2_565 yes
C119 H119 F215 0.97(5) 2.51(5) 3.312(6) 140(4) 2_676 yes

loop_
_geom_torsion_atom_site_label_1
_geom_torsion_atom_site_label_2
_geom_torsion_atom_site_label_3
_geom_torsion_atom_site_label_4
_geom_torsion
_geom_torsion_publ_flag
C12 Ti1 C11 C15 116.2(3) no
C13 Ti1 C11 C12 -37.3(2) no
C13 Ti1 C11 C15 78.9(2) no
C14 Ti1 C11 C12 -78.5(2) no
C14 Ti1 C11 C15 37.8(2) no
C15 Ti1 C11 C12 -116.2(3) no
C19 Ti1 C11 C12 -160.7(2) no
C19 Ti1 C11 C15 -44.5(2) no
C110 Ti1 C11 C12 166.7(2) no
C110 Ti1 C11 C15 -77.1(2) no
C114 Ti1 C11 C12 -141.7(2) no
C114 Ti1 C11 C15 -25.4(3) no
C117 Ti1 C11 C12 76.2(3) no
C117 Ti1 C11 C15 -167.5(3) no
C118 Ti1 C11 C12 -20.5(3) no
C118 Ti1 C11 C15 95.8(3) no
C11 Ti1 C12 Si1 125.0(4) no
C11 Ti1 C12 C13 -115.3(3) no
C13 Ti1 C12 Si1 -119.7(4) no
C13 Ti1 C12 C11 115.3(3) no
C14 Ti1 C12 Si1 -156.5(3) no
C14 Ti1 C12 C11 78.6(2) no
C14 Ti1 C12 C13 -36.7(2) no
C15 Ti1 C12 Si1 162.4(3) no
C15 Ti1 C12 C11 37.5(2) no
C15 Ti1 C12 C13 -77.9(2) no
C19 Ti1 C12 Si1 145.7(2) no
C19 Ti1 C12 C11 20.8(3) no
C19 Ti1 C12 C13 -94.5(2) no
C110 Ti1 C12 Si1 110.1(3) no
C110 Ti1 C12 C11 -14.9(3) no
C110 Ti1 C12 C13 -130.2(2) no
C114 Ti1 C12 Si1 178.1(2) no
C114 Ti1 C12 C11 53.2(3) no
C114 Ti1 C12 C13 -62.2(3) no
C117 Ti1 C12 Si1 22.7(3) no
C117 Ti1 C12 C11 -102.2(3) no
C117 Ti1 C12 C13 142.5(3) no
C118 Ti1 C12 Si1 -69.5(3) no
C118 Ti1 C12 C11 165.6(2) no
C118 Ti1 C12 C13 50.3(3) no
C11 Ti1 C13 C12 37.8(2) no
C11 Ti1 C13 C14 -79.1(2) no
C12 Ti1 C13 C14 -116.9(3) no
C14 Ti1 C13 C12 116.9(3) no
C15 Ti1 C13 C12 79.8(2) no
C15 Ti1 C13 C14 -37.1(2) no
C19 Ti1 C13 C12 100.1(2) no
C19 Ti1 C13 C14 -16.8(2) no
C110 Ti1 C13 C12 72.0(3) no
C110 Ti1 C13 C14 -44.9(3) no
C114 Ti1 C13 C12 135.5(2) no
C114 Ti1 C13 C14 18.6(2) no
C117 Ti1 C13 C12 -40.3(3) no
C117 Ti1 C13 C14 -157.2(2) no
C118 Ti1 C13 C12 -130.5(3) no
C118 Ti1 C13 C14 112.6(2) no
C11 Ti1 C14 C13 78.0(2) no
C11 Ti1 C14 C15 -38.4(2) no
C12 Ti1 C14 C13 36.6(2) no
C12 Ti1 C14 C15 -79.8(2) no
C13 Ti1 C14 C15 -116.4(3) no
C15 Ti1 C14 C13 116.4(3) no
C19 Ti1 C14 C13 164.1(2) no
C19 Ti1 C14 C15 47.7(2) no
C110 Ti1 C14 C13 148.2(2) no
C110 Ti1 C14 C15 31.8(2) no
C114 Ti1 C14 C13 -162.3(2) no
C114 Ti1 C14 C15 81.3(2) no
C117 Ti1 C14 C13 35.3(4) no
C117 Ti1 C14 C15 -81.1(3) no
C118 Ti1 C14 C13 -65.9(2) no
C118 Ti1 C14 C15 177.7(2) no
C11 Ti1 C15 C14 114.6(3) no
C11 Ti1 C15 C16 -123.2(3) no
C12 Ti1 C15 C11 -36.9(2) no
C12 Ti1 C15 C14 77.6(2) no
C12 Ti1 C15 C16 -160.1(3) no
C13 Ti1 C15 C11 -77.7(2) no
C13 Ti1 C15 C14 36.9(2) no
C13 Ti1 C15 C16 159.2(3) no
C14 Ti1 C15 C11 -114.6(3) no
C14 Ti1 C15 C16 122.3(3) no
C19 Ti1 C15 C11 124.8(3) no
C19 Ti1 C15 C14 -120.6(2) no
C19 Ti1 C15 C16 1.7(2) no
C110 Ti1 C15 C11 96.6(2) no
C110 Ti1 C15 C14 -148.8(2) no
C110 Ti1 C15 C16 -26.6(2) no
C114 Ti1 C15 C11 155.0(2) no
C114 Ti1 C15 C14 -90.4(2) no
C114 Ti1 C15 C16 31.8(2) no
C117 Ti1 C15 C11 15.4(3) no
C117 Ti1 C15 C14 130.0(2) no
C117 Ti1 C15 C16 -107.7(3) no
C118 Ti1 C15 C11 -117.5(3) no
C118 Ti1 C15 C14 -2.9(3) no
C118 Ti1 C15 C16 119.4(3) no
C11 Ti1 C19 C16 27.0(2) no
C11 Ti1 C19 C110 -91.9(3) no
C11 Ti1 C19 C114 145.0(2) no
C12 Ti1 C19 C16 15.2(3) no
C12 Ti1 C19 C110 -103.8(3) no
C12 Ti1 C19 C114 133.2(2) no
C13 Ti1 C19 C16 -22.0(3) no
C13 Ti1 C19 C110 -141.0(2) no
C13 Ti1 C19 C114 96.0(2) no
C14 Ti1 C19 C16 -31.6(2) no
C14 Ti1 C19 C110 -150.6(3) no
C14 Ti1 C19 C114 86.4(2) no
C15 Ti1 C19 C16 -1.6(2) no
C15 Ti1 C19 C110 -120.6(3) no
C15 Ti1 C19 C114 116.3(3) no
C110 Ti1 C19 C16 119.0(3) no
C110 Ti1 C19 C114 -123.1(4) no
C114 Ti1 C19 C16 -118.0(3) no
C114 Ti1 C19 C110 123.1(4) no
C117 Ti1 C19 C16 112.7(3) no
C117 Ti1 C19 C110 -6.3(3) no
C117 Ti1 C19 C114 -129.4(3) no
C118 Ti1 C19 C16 -117.6(3) no
C118 Ti1 C19 C110 123.5(3) no
C118 Ti1 C19 C114 0.4(3) no
C11 Ti1 C110 C19 83.3(2) no
C11 Ti1 C110 C111 -148.1(3) no
C12 Ti1 C110 C19 91.8(3) no
C12 Ti1 C110 C111 -139.6(3) no
C13 Ti1 C110 C19 54.8(3) no
C13 Ti1 C110 C111 -176.5(3) no
C14 Ti1 C110 C19 30.2(3) no
C14 Ti1 C110 C111 158.8(3) no
C15 Ti1 C110 C19 48.1(2) no
C15 Ti1 C110 C111 176.7(3) no
C19 Ti1 C110 C111 128.6(4) no
C114 Ti1 C110 C19 -33.0(2) no
C114 Ti1 C110 C111 95.6(3) no
C117 Ti1 C110 C19 174.7(3) no
C117 Ti1 C110 C111 -56.6(3) no
C118 Ti1 C110 C19 -88.9(3) no
C118 Ti1 C110 C111 39.7(4) no
C11 Ti1 C114 C19 -36.4(3) no
C11 Ti1 C114 C113 -164.0(2) no
C12 Ti1 C114 C19 -65.0(3) no
C12 Ti1 C114 C113 167.5(2) no
C13 Ti1 C114 C19 -97.3(2) no
C13 Ti1 C114 C113 135.1(2) no
C14 Ti1 C114 C19 -86.7(2) no
C14 Ti1 C114 C113 145.8(2) no
C15 Ti1 C114 C19 -51.2(2) no
C15 Ti1 C114 C113 -178.8(3) no
C19 Ti1 C114 C113 -127.5(3) no
C110 Ti1 C114 C19 32.5(2) no
C110 Ti1 C114 C113 -95.0(3) no
C117 Ti1 C114 C19 76.7(3) no
C117 Ti1 C114 C113 -50.8(3) no
C118 Ti1 C114 C19 -179.7(3) no
C118 Ti1 C114 C113 52.8(3) no
C119 Si1 C12 Ti1 51.7(3) no
C119 Si1 C12 C11 149.0(4) no
C119 Si1 C12 C13 -43.6(4) no
C120 Si1 C12 Ti1 -71.9(3) no
C120 Si1 C12 C11 25.4(4) no
C120 Si1 C12 C13 -167.1(3) no
C121 Si1 C12 Ti1 170.0(2) no
C121 Si1 C12 C11 -92.8(4) no
C121 Si1 C12 C13 74.7(4) no
Ti1 C11 C12 Si1 -127.4(3) no
Ti1 C11 C12 C13 63.4(3) no
C15 C11 C12 Ti1 -64.9(3) no
C15 C11 C12 Si1 167.8(3) no
C15 C11 C12 C13 -1.5(4) no
Ti1 C11 C15 C14 -65.1(3) no
Ti1 C11 C15 C16 96.3(4) no
C12 C11 C15 Ti1 66.6(3) no
C12 C11 C15 C14 1.5(4) no
C12 C11 C15 C16 163.0(4) no
Ti1 C12 C13 C14 63.1(3) no
Si1 C12 C13 Ti1 127.8(3) no
Si1 C12 C13 C14 -169.1(3) no
C11 C12 C13 Ti1 -62.3(3) no
C11 C12 C13 C14 0.8(4) no
Ti1 C13 C14 C15 64.8(3) no
C12 C13 C14 Ti1 -64.7(3) no
C12 C13 C14 C15 0.1(5) no
Ti1 C14 C15 C11 64.9(3) no
Ti1 C14 C15 C16 -96.8(4) no
C13 C14 C15 Ti1 -65.9(3) no
C13 C14 C15 C11 -1.0(4) no
C13 C14 C15 C16 -162.6(4) no
Ti1 C15 C16 C17 116.8(3) no
Ti1 C15 C16 C18 -120.3(3) no
Ti1 C15 C16 C19 -2.3(3) no
C11 C15 C16 C17 37.8(5) no
C11 C15 C16 C18 160.8(4) no
C11 C15 C16 C19 -81.2(4) no
C14 C15 C16 C17 -164.0(4) no
C14 C15 C16 C18 -41.0(5) no
C14 C15 C16 C19 77.0(4) no
C15 C16 C19 Ti1 2.1(3) no
C15 C16 C19 C110 84.3(4) no
C15 C16 C19 C114 -77.0(4) no
C17 C16 C19 Ti1 -116.8(3) no
C17 C16 C19 C110 -34.6(5) no
C17 C16 C19 C114 164.1(4) no
C18 C16 C19 Ti1 120.2(3) no
C18 C16 C19 C110 -157.6(4) no
C18 C16 C19 C114 41.0(5) no
C16 C19 C110 Ti1 -95.4(3) no
C114 C19 C110 Ti1 66.3(3) no
Ti1 C19 C110 C111 -65.7(4) no
C16 C19 C110 C111 -161.1(4) no
C114 C19 C110 C111 0.6(6) no
C16 C19 C114 C113 162.0(3) no
C110 C19 C114 C113 0.2(6) no
C16 C19 C114 Ti1 94.1(3) no
C110 C19 C114 Ti1 -67.7(3) no
Ti1 C19 C114 C113 68.0(3) no
C26 C21 C22 F22 177.6(3) no
C26 C21 C22 C23 -2.1(5) no
B2 C21 C22 F22 3.0(5) no
B2 C21 C22 C23 -176.7(3) no
C22 C21 C26 F26 -177.7(3) no
C22 C21 C26 C25 2.6(5) no
B2 C21 C26 F26 -2.6(5) no
B2 C21 C26 C25 177.7(3) no
C22 C21 B2 C27 -129.5(4) no
C22 C21 B2 C213 108.0(4) no
C22 C21 B2 C219 -14.9(5) no
C26 C21 B2 C27 56.1(4) no
C26 C21 B2 C213 -66.4(4) no
C26 C21 B2 C219 170.8(3) no
F22 C22 C23 F23 -1.4(5) no
F22 C22 C23 C24 -179.2(3) no
C21 C22 C23 F23 178.3(3) no
C21 C22 C23 C24 0.6(6) no
F23 C23 C24 F24 2.0(5) no
F23 C23 C24 C25 -177.0(3) no
C22 C23 C24 F24 179.7(3) no
C22 C23 C24 C25 0.7(5) no
F24 C24 C25 F25 0.0(5) no
F24 C24 C25 C26 -179.4(3) no
C23 C24 C25 F25 179.0(3) no
C23 C24 C25 C26 -0.4(5) no
F25 C25 C26 F26 -0.5(5) no
F25 C25 C26 C21 179.3(3) no
C24 C25 C26 F26 178.8(3) no
C24 C25 C26 C21 -1.4(6) no
C212 C27 C28 F28 -177.4(3) no
C212 C27 C28 C29 1.2(5) no
B2 C27 C28 F28 -1.4(5) no
B2 C27 C28 C29 177.2(3) no
C28 C27 B2 C21 18.1(5) no
C28 C27 B2 C213 133.1(4) no
C28 C27 B2 C219 -104.6(4) no
C212 C27 B2 C21 -166.1(3) no
C212 C27 B2 C213 -51.2(4) no
C212 C27 B2 C219 71.1(4) no
C28 C27 C212 C211 -2.7(5) no
C28 C27 C212 F212 177.3(3) no
B2 C27 C212 F212 1.0(5) no
B2 C27 C212 C211 -179.0(3) no
F28 C28 C29 F29 -0.2(5) no
C27 C28 C29 C210 1.8(6) no
F28 C28 C29 C210 -179.5(3) no
C27 C28 C29 F29 -178.9(3) no
C28 C29 C210 F210 179.5(3) no
F29 C29 C210 C211 177.3(3) no
C28 C29 C210 C211 -3.4(6) no
F29 C29 C210 F210 0.2(5) no
F210 C210 C211 F211 -2.1(5) no
F210 C210 C211 C212 179.1(3) no
C29 C210 C211 F211 -179.2(3) no
C29 C210 C211 C212 1.9(5) no
F211 C211 C212 C27 -177.6(3) no
C210 C211 C212 F212 -178.7(3) no
C210 C211 C212 C27 1.2(6) no
F211 C211 C212 F212 2.4(5) no
C218 C213 C214 F214 177.2(3) no
C218 C213 C214 C215 -1.7(5) no
B2 C213 C214 F214 4.4(5) no
B2 C213 C214 C215 -174.4(3) no
C214 C213 C218 F218 -177.9(3) no
C214 C213 C218 C217 1.2(5) no
B2 C213 C218 F218 -4.4(5) no
B2 C213 C218 C217 174.6(3) no
C214 C213 B2 C21 104.8(4) no
C214 C213 B2 C27 -16.1(5) no
C214 C213 B2 C219 -131.4(3) no
C218 C213 B2 C21 -67.6(4) no
C218 C213 B2 C27 171.5(3) no
C218 C213 B2 C219 56.2(4) no
F214 C214 C215 F215 1.1(5) no
F214 C214 C215 C216 -178.4(3) no
C213 C214 C215 F215 -180.0(3) no
C213 C214 C215 C216 0.6(6) no
F215 C215 C216 F216 -0.6(6) no
F215 C215 C216 C217 -178.4(3) no
C214 C215 C216 F216 178.9(3) no
C214 C215 C216 C217 1.1(6) no
F216 C216 C217 F217 1.2(5) no
F216 C216 C217 C218 -179.3(3) no
C215 C216 C217 F217 179.0(3) no
C215 C216 C217 C218 -1.5(6) no
F217 C217 C218 F218 -1.1(5) no
F217 C217 C218 C213 179.8(3) no
C216 C217 C218 F218 179.4(3) no
C216 C217 C218 C213 0.3(6) no
C224 C219 C220 F220 -178.4(3) no
C224 C219 C220 C221 0.9(5) no
B2 C219 C220 F220 -3.7(5) no
B2 C219 C220 C221 175.6(3) no
C220 C219 C224 F224 178.4(3) no
C220 C219 C224 C223 -2.0(5) no
B2 C219 C224 F224 3.3(5) no
B2 C219 C224 C223 -177.0(3) no
C220 C219 B2 C21 131.9(3) no
C220 C219 B2 C27 -107.4(4) no
C220 C219 B2 C213 15.5(5) no
C224 C219 B2 C21 -53.8(4) no
C224 C219 B2 C27 67.0(4) no
C224 C219 B2 C213 -170.1(3) no
F220 C220 C221 F221 -0.4(5) no
F220 C220 C221 C222 -179.7(3) no
C219 C220 C221 F221 -179.8(3) no
C219 C220 C221 C222 1.0(6) no
F221 C221 C222 F222 -1.9(5) no
F221 C221 C222 C223 178.7(3) no
C220 C221 C222 F222 177.4(3) no
C220 C221 C222 C223 -2.0(6) no
F222 C222 C223 F223 1.0(5) no
F222 C222 C223 C224 -178.3(3) no
C221 C222 C223 F223 -179.6(3) no
C221 C222 C223 C224 1.1(6) no
F223 C223 C224 F224 1.3(5) no
F223 C223 C224 C219 -178.3(3) no
C222 C223 C224 F224 -179.3(3) no
C222 C223 C224 C219 1.0(6) no
